data_2103304
loop_
_publ_author_name
'Cole, Jacqueline M.'
'Goeta, Andr\'es E.'
'Howard, Judith A. K.'
'McIntyre, Garry J.'

_publ_section_title
;
 X-ray and neutron diffraction studies of the non-linear optical
 compounds MBANP and MBADNP at 20K: charge-density and hydrogen-bonding
 analyses
;
_journal_issue 4
_journal_name_full 'Acta Crystallographica Section B'
_journal_page_first 690
_journal_page_last 700
_journal_paper_doi 10.1107/S0108768102006109
_journal_volume 58
_journal_year 2002
_chemical_formula_sum 'C13 H13 N3 O2'
_chemical_formula_weight 243.00
_chemical_name_common 'methylbenzylaminonitropyridine (MBANP)'
_chemical_name_systematic
;
 ?
;
_space_group_IT_number 4
_symmetry_cell_setting monoclinic
_symmetry_space_group_name_Hall 'P 2yb'
_symmetry_space_group_name_H-M 'P 1 21 1'
_atom_sites_solution_hydrogens difmap
_atom_sites_solution_primary direct
_atom_sites_solution_secondary difmap
_audit_creation_method SHELXL
_cell_angle_alpha 90.00
_cell_angle_beta 93.65(3)
_cell_angle_gamma 90.00
_cell_formula_units_Z 2
_cell_length_a 5.3210(10)
_cell_length_b 6.2930(10)
_cell_length_c 17.650(4)
_cell_measurement_reflns_used 4
_cell_measurement_temperature 20.00(10)
_cell_measurement_theta_max 12
_cell_measurement_theta_min 10
_cell_volume 589.8(2)
_computing_cell_refinement 'RAFD9 (local program)'
_computing_data_collection 'MAD (Barthelemy, 1984)'
_computing_data_reduction 'RACER (Wilkinson et al, 1988)'
_computing_molecular_graphics 'SHELXTL-PLUS (Sheldrick, 1995)'
_computing_publication_material 'SHELXL-93 (Sheldrick, 1993)'
_computing_structure_refinement 'SHELXL-93 (Sheldrick, 1993)'
_computing_structure_solution 'SHELXS-86 (Sheldrick, 1990)'
_diffrn_ambient_temperature 20.00(10)
_diffrn_measurement_device 'The high-flux four-circle diffractometer, D9'
_diffrn_measurement_method '\w-x-\q scans'
_diffrn_radiation_monochromator 'Cu (220)'
_diffrn_radiation_probe neutron
_diffrn_radiation_source 'Institut Laue Langevin Reactor, Grenoble, France'
_diffrn_radiation_type neutron
_diffrn_radiation_wavelength 0.83717
_diffrn_reflns_av_R_equivalents 0.0384
_diffrn_reflns_av_sigmaI/netI 0.0568
_diffrn_reflns_limit_h_max 9
_diffrn_reflns_limit_h_min -9
_diffrn_reflns_limit_k_max 2
_diffrn_reflns_limit_k_min -10
_diffrn_reflns_limit_l_max 21
_diffrn_reflns_limit_l_min -22
_diffrn_reflns_number 4116
_diffrn_reflns_theta_max 46.46
_diffrn_reflns_theta_min 2.72
_diffrn_standards_decay_% 0
_diffrn_standards_interval_count 50
_diffrn_standards_number 1
_exptl_absorpt_coefficient_mu 0.1582
_exptl_absorpt_correction_T_max 0.8574
_exptl_absorpt_correction_T_min 0.7263
_exptl_absorpt_correction_type integration
_exptl_absorpt_process_details 'Gaussian integration (Coppens et al, 1965)'
_exptl_crystal_colour yellow
_exptl_crystal_density_diffrn 1.368
_exptl_crystal_density_method none
_exptl_crystal_description rectangle
_exptl_crystal_F_000 182
_exptl_crystal_size_max 4.3
_exptl_crystal_size_mid 2.0
_exptl_crystal_size_min 1.0
_refine_diff_density_max 1.795
_refine_diff_density_min -1.868
_refine_ls_abs_structure_details
;
Absolute structure known a priori from reagents in synthesis
(see paper)
;
_refine_ls_extinction_method none
_refine_ls_goodness_of_fit_all 2.557
_refine_ls_goodness_of_fit_obs 2.632
_refine_ls_hydrogen_treatment refall
_refine_ls_matrix_type full
_refine_ls_number_parameters 280
_refine_ls_number_reflns 2799
_refine_ls_number_restraints 1
_refine_ls_restrained_S_all 2.679
_refine_ls_restrained_S_obs 2.631
_refine_ls_R_factor_all 0.0803
_refine_ls_R_factor_obs 0.0732
_refine_ls_shift/esd_max -0.004
_refine_ls_shift/esd_mean 0.001
_refine_ls_structure_factor_coef Fsqd
_refine_ls_weighting_details 'calc w=1/[\s^2^(Fo^2^)+(0.0000P)^2^+0.0000P] where P=(Fo^2^+2Fc^2^)/3'
_refine_ls_weighting_scheme calc
_refine_ls_wR_factor_all 0.1111
_refine_ls_wR_factor_obs 0.1051
_reflns_number_observed 2619
_reflns_number_total 2805
_reflns_observed_criterion >2sigma(I)
_cod_data_source_file an0602.cif
_cod_data_source_block MBANP
_cod_original_sg_symbol_H-M P2(1)
_cod_database_code 2103304
_cod_database_fobs_code 2103304

loop_
_symmetry_equiv_pos_as_xyz
'x, y, z'
'-x, y+1/2, -z'

loop_
_atom_site_aniso_label
_atom_site_aniso_U_11
_atom_site_aniso_U_22
_atom_site_aniso_U_33
_atom_site_aniso_U_12
_atom_site_aniso_U_13
_atom_site_aniso_U_23
O1 0.0090(10) 0.0066(11) 0.015(2) -0.0026(8) -0.0016(9) 0.0031(10)
O2 0.0116(11) 0.0094(10) 0.013(2) -0.0046(9) -0.0011(9) 0.0016(11)
N1 0.0070(6) 0.0061(6) 0.0107(10) -0.0021(5) -0.0008(5) 0.0007(6)
H1N 0.013(2) 0.024(3) 0.028(4) -0.014(2) -0.009(2) 0.004(2)
N2 0.0067(6) 0.0059(6) 0.0114(10) -0.0003(5) -0.0013(5) 0.0013(6)
N3 0.0062(6) 0.0060(6) 0.0100(9) -0.0011(5) -0.0006(5) 0.0004(6)
C1 0.0082(8) 0.0051(8) 0.0072(13) -0.0008(7) -0.0003(7) -0.0007(8)
C2 0.0063(8) 0.0076(8) 0.0113(13) -0.0004(7) -0.0002(7) -0.0005(8)
H2 0.013(2) 0.025(3) 0.036(4) 0.010(2) -0.002(2) -0.003(3)
C3 0.0105(9) 0.0080(9) 0.0091(13) 0.0017(8) -0.0016(7) -0.0015(9)
H3 0.024(2) 0.026(3) 0.021(3) 0.004(2) -0.003(2) -0.007(3)
C4 0.0097(8) 0.0065(8) 0.0094(13) 0.0010(7) -0.0001(7) -0.0007(8)
H4 0.029(3) 0.026(3) 0.017(3) 0.006(2) -0.001(2) -0.009(2)
C5 0.0061(8) 0.0071(8) 0.0112(13) 0.0017(7) -0.0004(7) -0.0017(8)
H5 0.017(2) 0.026(3) 0.029(4) 0.010(2) -0.003(2) -0.006(3)
C6 0.0070(8) 0.0060(8) 0.0109(13) 0.0004(7) -0.0005(7) 0.0002(8)
H6 0.016(2) 0.026(3) 0.021(3) 0.007(2) -0.010(2) -0.002(2)
C7 0.0083(8) 0.0057(8) 0.0061(13) -0.0004(7) 0.0005(7) 0.0008(7)
H7 0.007(2) 0.021(2) 0.024(3) 0.003(2) 0.000(2) 0.001(2)
C8 0.0123(9) 0.0049(8) 0.0132(14) -0.0021(7) 0.0018(8) -0.0006(8)
H8A 0.036(3) 0.019(3) 0.030(4) -0.003(2) 0.001(3) -0.005(3)
H8B 0.026(3) 0.026(3) 0.036(4) -0.006(2) -0.006(3) 0.011(3)
H8C 0.022(3) 0.022(3) 0.042(4) -0.002(2) 0.008(3) -0.001(3)
C9 0.0055(8) 0.0055(8) 0.0095(13) 0.0010(7) -0.0007(7) -0.0009(8)
C10 0.0048(7) 0.0060(9) 0.0123(14) -0.0019(6) -0.0014(7) -0.0004(8)
H10 0.019(2) 0.022(3) 0.026(3) -0.006(2) -0.004(2) 0.000(2)
C11 0.0063(8) 0.0061(9) 0.0099(13) -0.0016(6) -0.0008(7) 0.0012(8)
H11 0.022(2) 0.026(3) 0.022(3) 0.002(2) -0.005(2) 0.010(2)
C12 0.0052(7) 0.0053(8) 0.0109(13) -0.0012(6) 0.0001(7) 0.0003(8)
C13 0.0062(8) 0.0060(8) 0.0100(13) -0.0013(7) -0.0013(7) 0.0004(8)
H13 0.017(2) 0.023(3) 0.025(3) -0.009(2) -0.004(2) 0.003(2)

loop_
_atom_site_label
_atom_site_fract_x
_atom_site_fract_y
_atom_site_fract_z
_atom_site_U_iso_or_equiv
_atom_site_thermal_displace_type
_atom_site_calc_flag
_atom_site_occupancy
_atom_site_type_symbol
O1 0.6458(6) 0.1528(5) 0.4698(2) 0.0103(5) Uani d 1 O
O2 0.3175(6) 0.1837(5) 0.3915(2) 0.0114(5) Uani d 1 O
N1 0.8817(3) 0.9896(3) 0.30042(12) 0.0080(3) Uani d 1 N
H1N 1.0504(10) 1.0463(11) 0.3223(4) 0.0223(13) Uani d 1 H
N2 0.5712(3) 0.7316(3) 0.30259(12) 0.0081(3) Uani d 1 N
N3 0.5221(3) 0.2486(3) 0.41967(12) 0.0075(3) Uani d 1 N
C1 0.8083(4) 0.9335(4) 0.1617(2) 0.0069(4) Uani d 1 C
C2 0.6266(4) 0.9362(4) 0.1012(2) 0.0084(4) Uani d 1 C
H2 0.4594(11) 1.0339(11) 0.1057(5) 0.0248(13) Uani d 1 H
C3 0.6576(5) 0.8155(4) 0.0366(2) 0.0093(4) Uani d 1 C
H3 0.5144(13) 0.8191(12) -0.0089(4) 0.0238(13) Uani d 1 H
C4 0.8723(5) 0.6900(4) 0.0317(2) 0.0086(4) Uani d 1 C
H4 0.8973(13) 0.5943(12) -0.0180(4) 0.0241(13) Uani d 1 H
C5 1.0539(4) 0.6858(4) 0.0915(2) 0.0082(4) Uani d 1 C
H5 1.2218(11) 0.5898(12) 0.0879(4) 0.0241(13) Uani d 1 H
C6 1.0243(4) 0.8075(4) 0.1567(2) 0.0080(4) Uani d 1 C
H6 1.1690(11) 0.8058(12) 0.2031(4) 0.0219(12) Uani d 1 H
C7 0.7761(4) 1.0788(4) 0.2293(2) 0.0067(4) Uani d 1 C
H7 0.5722(9) 1.1041(10) 0.2343(4) 0.0177(10) Uani d 1 H
C8 0.9068(5) 1.2913(4) 0.2160(2) 0.0101(4) Uani d 1 C
H8A 0.8927(15) 1.3966(11) 0.2642(5) 0.0282(14) Uani d 1 H
H8B 0.8215(14) 1.3687(13) 0.1664(5) 0.030(2) Uani d 1 H
H8C 1.1034(13) 1.2654(12) 0.2071(5) 0.0286(15) Uani d 1 H
C9 0.7922(4) 0.8116(4) 0.3324(2) 0.0068(4) Uani d 1 C
C10 0.9319(4) 0.7158(4) 0.3944(2) 0.0078(4) Uani d 1 C
H10 1.1051(11) 0.7868(11) 0.4161(4) 0.0226(12) Uani d 1 H
C11 0.8457(4) 0.5305(4) 0.4240(2) 0.0075(4) Uani d 1 C
H11 0.9485(12) 0.4492(12) 0.4702(4) 0.0235(12) Uani d 1 H
C12 0.6180(4) 0.4461(4) 0.3917(2) 0.0071(4) Uani d 1 C
C13 0.4876(4) 0.5519(4) 0.3326(2) 0.0075(4) Uani d 1 C
H13 0.3098(11) 0.4870(12) 0.3092(4) 0.0221(12) Uani d 1 H

loop_
_atom_type_symbol
_atom_type_description
_atom_type_scat_dispersion_real
_atom_type_scat_dispersion_imag
_atom_type_scat_source
C C 0.0000 0.0000 'International Tables Vol C Tables 4.2.6.8 and 6.1.1.4'
H H 0.0000 0.0000 'International Tables Vol C Tables 4.2.6.8 and 6.1.1.4'
N N 0.0000 0.0000 'International Tables Vol C Tables 4.2.6.8 and 6.1.1.4'
O O 0.0000 0.0000 'International Tables Vol C Tables 4.2.6.8 and 6.1.1.4'

loop_
_geom_angle_atom_site_label_1
_geom_angle_atom_site_label_2
_geom_angle_atom_site_label_3
_geom_angle
C9 N1 C7 123.4(2)
C9 N1 H1N 117.2(4)
C7 N1 H1N 118.3(4)
C13 N2 C9 117.6(2)
O1 N3 O2 123.1(3)
O1 N3 C12 119.0(2)
O2 N3 C12 117.9(2)
C2 C1 C6 119.3(2)
C2 C1 C7 119.1(2)
C6 C1 C7 121.4(2)
C3 C2 C1 120.6(2)
C3 C2 H2 120.7(5)
C1 C2 H2 118.7(5)
C2 C3 C4 120.0(2)
C2 C3 H3 119.2(4)
C4 C3 H3 120.8(5)
C5 C4 C3 119.9(3)
C5 C4 H4 119.5(4)
C3 C4 H4 120.6(4)
C4 C5 C6 120.4(2)
C4 C5 H5 120.2(5)
C6 C5 H5 119.4(5)
C5 C6 C1 119.7(2)
C5 C6 H6 120.2(4)
C1 C6 H6 120.1(4)
N1 C7 C1 112.9(2)
N1 C7 C8 108.3(2)
C1 C7 C8 109.2(2)
N1 C7 H7 108.3(4)
C1 C7 H7 108.0(4)
C8 C7 H7 110.1(4)
C7 C8 H8A 111.0(5)
C7 C8 H8B 110.3(5)
H8A C8 H8B 108.3(7)
C7 C8 H8C 110.1(4)
H8A C8 H8C 108.8(6)
H8B C8 H8C 108.2(7)
N2 C9 N1 117.8(2)
N2 C9 C10 122.8(2)
N1 C9 C10 119.5(2)
C11 C10 C9 119.0(2)
C11 C10 H10 121.3(5)
C9 C10 H10 119.7(4)
C10 C11 C12 117.9(2)
C10 C11 H11 121.7(4)
C12 C11 H11 120.4(4)
C13 C12 C11 120.0(2)
C13 C12 N3 120.0(2)
C11 C12 N3 120.0(2)
N2 C13 C12 122.8(2)
N2 C13 H13 118.1(4)
C12 C13 H13 119.2(4)

loop_
_geom_bond_atom_site_label_1
_geom_bond_atom_site_label_2
_geom_bond_distance
O1 N3 1.226(4)
O2 N3 1.237(3)
N1 C9 1.354(3)
N1 C7 1.455(3)
N1 H1N 1.019(5)
N2 C13 1.337(3)
N2 C9 1.354(3)
N3 C12 1.443(3)
C1 C2 1.394(4)
C1 C6 1.404(3)
C1 C7 1.522(4)
C2 C3 1.388(4)
C2 H2 1.089(6)
C3 C4 1.396(4)
C3 H3 1.072(8)
C4 C5 1.385(4)
C4 H4 1.080(7)
C5 C6 1.399(4)
C5 H5 1.084(6)
C6 H6 1.087(6)
C7 C8 1.532(4)
C7 H7 1.106(6)
C8 H8A 1.085(8)
C8 H8B 1.076(8)
C8 H8C 1.080(7)
C9 C10 1.418(4)
C10 C11 1.369(4)
C10 H10 1.073(7)
C11 C12 1.409(3)
C11 H11 1.082(7)
C12 C13 1.386(4)
C13 H13 1.088(7)

loop_
_cod_related_entry_id
_cod_related_entry_database
_cod_related_entry_code
1 ChemSpider 21188378
